data_1502879
loop_
_publ_author_name
'Purushothaman, Balaji'
'Parkin, Sean R.'
'Anthony, John E.'

_publ_section_title
;
 Synthesis and stability of soluble hexacenes.
;
_journal_issue 9
_journal_name_full 'Organic letters'
_journal_page_first 2060
_journal_page_last 2063
_journal_paper_doi 10.1021/ol100178s
_journal_volume 12
_journal_year 2010
_chemical_absolute_configuration ad
_chemical_formula_moiety 'C108 H136 Si4'
_chemical_formula_sum 'C108 H136 Si4'
_chemical_formula_weight 1546.53
_chemical_name_systematic
; 
 ? 
;
_space_group_IT_number 4
_symmetry_cell_setting monoclinic
_symmetry_space_group_name_Hall 'P 2yb'
_symmetry_space_group_name_H-M 'P 1 21 1'
_atom_sites_solution_hydrogens geom
_atom_sites_solution_primary direct
_atom_sites_solution_secondary difmap
_audit_creation_method SHELXL-97
_cell_angle_alpha 90.00
_cell_angle_beta 99.938(2)
_cell_angle_gamma 90.00
_cell_formula_units_Z 2
_cell_length_a 14.0790(7)
_cell_length_b 14.7642(8)
_cell_length_c 23.8779(12)
_cell_measurement_reflns_used 9678
_cell_measurement_temperature 90.0(2)
_cell_measurement_theta_max 69.54
_cell_measurement_theta_min 3.41
_cell_volume 4888.9(4)
_computing_cell_refinement APEX2
_computing_data_collection 'APEX2 (Bruker-AXS, 2006)'
_computing_data_reduction APEX2
_computing_molecular_graphics 'XP in SHELXTL (Sheldrick, 1994)'
_computing_publication_material
; 
SHELX97-2 (Sheldrick, 1997) and local procedures 
;
_computing_structure_refinement 'SHELXL-97 (Sheldrick, 1997)'
_computing_structure_solution 'SHELXS-97 (Sheldrick, 1997)'
_diffrn_ambient_temperature 90.0(2)
_diffrn_detector_area_resol_mean 18
_diffrn_measured_fraction_theta_full 0.989
_diffrn_measured_fraction_theta_max 0.989
_diffrn_measurement_device_type 'Bruker X8 Proteum diffractometer'
_diffrn_measurement_method '\f and \w scans'
_diffrn_radiation_monochromator 'graded multilayer optics'
_diffrn_radiation_source 'fine-focus rotating anode'
_diffrn_radiation_type CuK\a
_diffrn_radiation_wavelength 1.54178
_diffrn_reflns_av_R_equivalents 0.0690
_diffrn_reflns_av_sigmaI/netI 0.0403
_diffrn_reflns_limit_h_max 17
_diffrn_reflns_limit_h_min -17
_diffrn_reflns_limit_k_max 17
_diffrn_reflns_limit_k_min -17
_diffrn_reflns_limit_l_max 28
_diffrn_reflns_limit_l_min -28
_diffrn_reflns_number 73193
_diffrn_reflns_theta_full 69.69
_diffrn_reflns_theta_max 69.69
_diffrn_reflns_theta_min 1.88
_diffrn_standards_number 0
_exptl_absorpt_coefficient_mu 0.887
_exptl_absorpt_correction_T_max 0.957
_exptl_absorpt_correction_T_min 0.791
_exptl_absorpt_correction_type multi-scan
_exptl_absorpt_process_details 'Sadabs in APEX2 (BrukerAXS, 2006)'
_exptl_crystal_colour orange
_exptl_crystal_density_diffrn 1.051
_exptl_crystal_density_method 'not measured'
_exptl_crystal_description tablet
_exptl_crystal_F_000 1680
_exptl_crystal_size_max 0.20
_exptl_crystal_size_mid 0.12
_exptl_crystal_size_min 0.05
_refine_diff_density_max 0.578
_refine_diff_density_min -0.379
_refine_diff_density_rms 0.066
_refine_ls_abs_structure_details 'Flack H D (1983), Acta Cryst. A39, 876-881'
_refine_ls_abs_structure_Flack 0.01(2)
_refine_ls_extinction_method none
_refine_ls_goodness_of_fit_ref 1.022
_refine_ls_hydrogen_treatment constr
_refine_ls_matrix_type full
_refine_ls_number_parameters 1053
_refine_ls_number_reflns 18035
_refine_ls_number_restraints 178
_refine_ls_restrained_S_all 1.028
_refine_ls_R_factor_all 0.0692
_refine_ls_R_factor_gt 0.0617
_refine_ls_shift/su_max 0.001
_refine_ls_shift/su_mean 0.000
_refine_ls_structure_factor_coef Fsqd
_refine_ls_weighting_details 'calc w=1/[\s^2^(Fo^2^)+(0.1085P)^2^+3.3698P] where P=(Fo^2^+2Fc^2^)/3'
_refine_ls_weighting_scheme calc
_refine_ls_wR_factor_gt 0.1650
_refine_ls_wR_factor_ref 0.1756
_reflns_number_gt 16373
_reflns_number_total 18035
_reflns_threshold_expression >2\s(I)
_cod_data_source_file ol100178s_si_003.cif
_cod_data_source_block x07111
_cod_original_sg_symbol_H-M 'P 21'
_cod_database_code 1502879

loop_
_symmetry_equiv_pos_as_xyz
'x, y, z'
'-x, y+1/2, -z'

loop_
_atom_site_label
_atom_site_type_symbol
_atom_site_fract_x
_atom_site_fract_y
_atom_site_fract_z
_atom_site_U_iso_or_equiv
_atom_site_adp_type
_atom_site_occupancy
_atom_site_symmetry_multiplicity
_atom_site_calc_flag
_atom_site_refinement_flags
_atom_site_disorder_assembly
_atom_site_disorder_group
Si1 Si -0.07527(5) 0.32412(5) 0.42533(3) 0.02553(17) Uani 1 1 d . . .
Si2 Si 0.56604(6) 0.83646(6) 0.48040(4) 0.0341(2) Uani 1 1 d . . .
Si3 Si 0.54345(9) 0.80883(8) 0.11582(5) 0.0541(3) Uani 1 1 d . . .
Si4 Si -0.05346(6) 0.24984(6) 0.08397(3) 0.03101(19) Uani 1 1 d . . .
C1 C 0.18207(19) 0.50358(18) 0.44873(12) 0.0206(5) Uani 1 1 d . . .
C2 C 0.22609(19) 0.51999(18) 0.40157(11) 0.0196(5) Uani 1 1 d . . .
C3 C 0.1947(2) 0.47606(18) 0.34888(12) 0.0218(5) Uani 1 1 d . . .
H3 H 0.1417 0.4354 0.3453 0.026 Uiso 1 1 calc R . .
C4 C 0.23837(19) 0.49078(19) 0.30369(11) 0.0222(5) Uani 1 1 d . . .
C5 C 0.2099(2) 0.44274(19) 0.24767(12) 0.0226(5) Uani 1 1 d . . .
H5 H 0.1702 0.3887 0.2539 0.027 Uiso 1 1 calc R . .
C6 C 0.3012(2) 0.4098(2) 0.22890(12) 0.0251(6) Uani 1 1 d . . .
C7 C 0.3108(2) 0.3235(2) 0.20865(13) 0.0332(6) Uani 1 1 d . . .
H7 H 0.2590 0.2816 0.2065 0.040 Uiso 1 1 calc R . .
C8 C 0.3957(3) 0.2979(3) 0.19155(16) 0.0432(8) Uani 1 1 d . . .
H8 H 0.4024 0.2383 0.1778 0.052 Uiso 1 1 calc R . .
C9 C 0.4705(3) 0.3581(3) 0.19440(16) 0.0448(9) Uani 1 1 d . . .
H9 H 0.5285 0.3403 0.1822 0.054 Uiso 1 1 calc R . .
C10 C 0.4616(2) 0.4449(3) 0.21500(14) 0.0351(7) Uani 1 1 d . . .
H10 H 0.5136 0.4865 0.2171 0.042 Uiso 1 1 calc R . .
C11 C 0.3771(2) 0.4710(2) 0.23246(12) 0.0265(6) Uani 1 1 d . . .
C12 C 0.3620(2) 0.5643(2) 0.25575(11) 0.0259(6) Uani 1 1 d . . .
H12 H 0.4266 0.5933 0.2672 0.031 Uiso 1 1 calc R . .
C13 C 0.3176(2) 0.5531(2) 0.30806(12) 0.0230(5) Uani 1 1 d . . .
C14 C 0.34898(19) 0.59627(19) 0.35765(11) 0.0225(5) Uani 1 1 d . . .
H14 H 0.4015 0.6374 0.3601 0.027 Uiso 1 1 calc R . .
C15 C 0.30535(19) 0.58168(18) 0.40637(11) 0.0199(5) Uani 1 1 d . . .
C16 C 0.33757(19) 0.62544(18) 0.45789(12) 0.0210(5) Uani 1 1 d . . .
C17 C 0.29655(19) 0.60566(18) 0.50681(11) 0.0191(5) Uani 1 1 d . . .
C18 C 0.3301(2) 0.64570(19) 0.55939(12) 0.0242(6) Uani 1 1 d . . .
H18 H 0.3802 0.6894 0.5623 0.029 Uiso 1 1 calc R . .
C19 C 0.2925(2) 0.6235(2) 0.60757(12) 0.0248(6) Uani 1 1 d . . .
C20 C 0.3255(2) 0.6635(2) 0.66156(13) 0.0345(7) Uani 1 1 d . . .
H20 H 0.3756 0.7074 0.6655 0.041 Uiso 1 1 calc R . .
C21 C 0.2863(3) 0.6399(3) 0.70773(13) 0.0403(8) Uani 1 1 d . . .
H21 H 0.3083 0.6682 0.7433 0.048 Uiso 1 1 calc R . .
C22 C 0.2135(3) 0.5739(2) 0.70312(14) 0.0383(7) Uani 1 1 d . . .
H22 H 0.1879 0.5567 0.7359 0.046 Uiso 1 1 calc R . .
C23 C 0.1795(2) 0.5347(2) 0.65260(12) 0.0293(6) Uani 1 1 d . . .
H23 H 0.1301 0.4904 0.6503 0.035 Uiso 1 1 calc R . .
C24 C 0.2162(2) 0.55848(19) 0.60290(12) 0.0242(6) Uani 1 1 d . . .
C25 C 0.17968(19) 0.52103(18) 0.55047(11) 0.0208(5) Uani 1 1 d . . .
H25 H 0.1273 0.4797 0.5473 0.025 Uiso 1 1 calc R . .
C26 C 0.21855(19) 0.54307(17) 0.50212(11) 0.0197(5) Uani 1 1 d . . .
C27 C 0.0993(2) 0.44720(19) 0.44327(11) 0.0229(6) Uani 1 1 d . . .
C28 C 0.0273(2) 0.4020(2) 0.43786(12) 0.0273(6) Uani 1 1 d . . .
C29 C -0.0760(2) 0.2590(2) 0.49236(13) 0.0341(7) Uani 1 1 d . . .
H29A H -0.1106 0.2014 0.4822 0.041 Uiso 1 1 calc R . .
H29B H -0.0085 0.2436 0.5086 0.041 Uiso 1 1 calc R . .
C30 C -0.1214(3) 0.3047(3) 0.53909(15) 0.0436(8) Uani 1 1 d . . .
H30 H -0.1914 0.3143 0.5241 0.052 Uiso 1 1 calc R . .
C31 C -0.0777(3) 0.3940(2) 0.55709(15) 0.0429(8) Uani 1 1 d . . .
H31A H -0.1097 0.4196 0.5868 0.064 Uiso 1 1 calc R . .
H31B H -0.0859 0.4351 0.5244 0.064 Uiso 1 1 calc R . .
H31C H -0.0089 0.3862 0.5719 0.064 Uiso 1 1 calc R . .
C32 C -0.1130(3) 0.2420(3) 0.59052(15) 0.0551(11) Uani 1 1 d . . .
H32A H -0.0448 0.2304 0.6055 0.083 Uiso 1 1 calc R . .
H32B H -0.1456 0.1846 0.5791 0.083 Uiso 1 1 calc R . .
H32C H -0.1432 0.2707 0.6200 0.083 Uiso 1 1 calc R . .
C33 C -0.1926(2) 0.3865(2) 0.40508(14) 0.0335(7) Uani 1 1 d . . .
H33A H -0.2453 0.3435 0.4086 0.040 Uiso 1 1 calc R . .
H33B H -0.1945 0.4346 0.4337 0.040 Uiso 1 1 calc R . .
C34 C -0.2159(2) 0.4298(2) 0.34707(15) 0.0378(7) Uani 1 1 d . . .
H34 H -0.2111 0.3811 0.3186 0.045 Uiso 1 1 calc R . .
C35 C -0.3186(3) 0.4643(3) 0.33533(19) 0.0559(11) Uani 1 1 d . . .
H35A H -0.3630 0.4140 0.3377 0.084 Uiso 1 1 calc R . .
H35B H -0.3321 0.4908 0.2972 0.084 Uiso 1 1 calc R . .
H35C H -0.3270 0.5105 0.3635 0.084 Uiso 1 1 calc R . .
C36 C -0.1470(3) 0.5028(3) 0.33737(18) 0.0490(9) Uani 1 1 d . . .
H36A H -0.1458 0.5498 0.3665 0.073 Uiso 1 1 calc R . .
H36B H -0.1678 0.5295 0.2997 0.073 Uiso 1 1 calc R . .
H36C H -0.0823 0.4771 0.3396 0.073 Uiso 1 1 calc R . .
C37 C -0.0535(2) 0.2538(2) 0.36353(13) 0.0315(6) Uani 1 1 d . . .
H37A H -0.0994 0.2024 0.3598 0.038 Uiso 1 1 calc R . .
H37B H -0.0704 0.2912 0.3288 0.038 Uiso 1 1 calc R . .
C38 C 0.0470(2) 0.2147(2) 0.36369(14) 0.0357(7) Uani 1 1 d . . .
H38 H 0.0950 0.2648 0.3729 0.043 Uiso 1 1 calc R . .
C39 C 0.0710(3) 0.1416(3) 0.40831(18) 0.0512(9) Uani 1 1 d . . .
H39A H 0.0223 0.0935 0.4014 0.077 Uiso 1 1 calc R . .
H39B H 0.0715 0.1677 0.4461 0.077 Uiso 1 1 calc R . .
H39C H 0.1346 0.1162 0.4063 0.077 Uiso 1 1 calc R . .
C40 C 0.0544(3) 0.1782(3) 0.30510(16) 0.0486(9) Uani 1 1 d . . .
H40A H 0.1187 0.1522 0.3058 0.073 Uiso 1 1 calc R . .
H40B H 0.0439 0.2276 0.2773 0.073 Uiso 1 1 calc R . .
H40C H 0.0054 0.1313 0.2944 0.073 Uiso 1 1 calc R . .
C41 C 0.4128(2) 0.6904(2) 0.46225(12) 0.0256(6) Uani 1 1 d . . .
C42 C 0.4741(2) 0.7460(2) 0.46770(13) 0.0308(6) Uani 1 1 d . . .
C43 C 0.5013(3) 0.9470(2) 0.48768(17) 0.0434(8) Uani 1 1 d . . .
H43A H 0.5177 0.9666 0.5278 0.052 Uiso 1 1 calc R . .
H43B H 0.5279 0.9930 0.4645 0.052 Uiso 1 1 calc R . .
C44 C 0.3925(3) 0.9485(2) 0.47103(17) 0.0421(8) Uani 1 1 d . . .
H44 H 0.3662 0.8958 0.4898 0.050 Uiso 1 1 calc R . .
C45 C 0.3512(3) 1.0350(3) 0.4926(2) 0.0554(10) Uani 1 1 d . . .
H45A H 0.3786 1.0878 0.4763 0.083 Uiso 1 1 calc R . .
H45B H 0.3675 1.0373 0.5341 0.083 Uiso 1 1 calc R . .
H45C H 0.2809 1.0352 0.4810 0.083 Uiso 1 1 calc R . .
C46 C 0.3614(3) 0.9388(3) 0.40823(19) 0.0581(11) Uani 1 1 d . . .
H46A H 0.3839 0.9911 0.3889 0.087 Uiso 1 1 calc R . .
H46B H 0.2909 0.9356 0.3993 0.087 Uiso 1 1 calc R . .
H46C H 0.3890 0.8832 0.3953 0.087 Uiso 1 1 calc R . .
C47 C 0.6487(2) 0.8014(2) 0.54709(14) 0.0346(7) Uani 1 1 d . . .
H47A H 0.6930 0.7547 0.5368 0.042 Uiso 1 1 calc R . .
H47B H 0.6884 0.8546 0.5614 0.042 Uiso 1 1 calc R . .
C48 C 0.6033(2) 0.7643(2) 0.59606(14) 0.0350(7) Uani 1 1 d . . .
H48 H 0.5605 0.7125 0.5811 0.042 Uiso 1 1 calc R . .
C49 C 0.5421(3) 0.8344(3) 0.61924(15) 0.0433(8) Uani 1 1 d . . .
H49A H 0.5171 0.8090 0.6517 0.065 Uiso 1 1 calc R . .
H49B H 0.4880 0.8516 0.5895 0.065 Uiso 1 1 calc R . .
H49C H 0.5813 0.8879 0.6315 0.065 Uiso 1 1 calc R . .
C50 C 0.6811(3) 0.7281(3) 0.64267(16) 0.0452(8) Uani 1 1 d . . .
H50A H 0.7239 0.7777 0.6582 0.068 Uiso 1 1 calc R . .
H50B H 0.7185 0.6815 0.6269 0.068 Uiso 1 1 calc R . .
H50C H 0.6511 0.7017 0.6730 0.068 Uiso 1 1 calc R . .
C51 C 0.6262(3) 0.8420(3) 0.41700(17) 0.0448(8) Uani 1 1 d . . .
H51A H 0.5765 0.8570 0.3837 0.054 Uiso 1 1 calc R . .
H51B H 0.6725 0.8931 0.4226 0.054 Uiso 1 1 calc R . .
C52 C 0.6806(3) 0.7577(3) 0.40203(16) 0.0448(8) Uani 1 1 d . . .
H52 H 0.6526 0.7037 0.4185 0.054 Uiso 1 1 calc R . .
C53 C 0.7870(4) 0.7625(4) 0.4276(2) 0.0760(14) Uani 1 1 d . . .
H53A H 0.8181 0.8094 0.4080 0.114 Uiso 1 1 calc R . .
H53B H 0.8174 0.7038 0.4231 0.114 Uiso 1 1 calc R . .
H53C H 0.7942 0.7773 0.4681 0.114 Uiso 1 1 calc R . .
C54 C 0.6711(5) 0.7430(5) 0.3385(2) 0.0836(16) Uani 1 1 d . . .
H54A H 0.6034 0.7315 0.3222 0.125 Uiso 1 1 calc R . .
H54B H 0.7104 0.6908 0.3313 0.125 Uiso 1 1 calc R . .
H54C H 0.6935 0.7971 0.3209 0.125 Uiso 1 1 calc R . .
C55 C 0.3122(2) 0.6018(2) 0.10716(12) 0.0258(6) Uani 1 1 d . A .
C56 C 0.2703(2) 0.58194(19) 0.15338(11) 0.0227(5) Uani 1 1 d . . .
C57 C 0.2982(2) 0.62819(19) 0.20975(11) 0.0242(6) Uani 1 1 d . . .
H57 H 0.3377 0.6826 0.2040 0.029 Uiso 1 1 calc R . .
C58 C 0.2064(2) 0.6606(2) 0.22779(11) 0.0240(6) Uani 1 1 d . . .
C59 C 0.1936(2) 0.7471(2) 0.24455(11) 0.0275(6) Uani 1 1 d . . .
H59 H 0.2457 0.7888 0.2477 0.033 Uiso 1 1 calc R . .
C60 C 0.1047(2) 0.77584(19) 0.25727(12) 0.0278(6) Uani 1 1 d . . .
C61 C 0.0882(3) 0.8656(2) 0.27275(13) 0.0353(7) Uani 1 1 d . . .
H61 H 0.1392 0.9084 0.2756 0.042 Uiso 1 1 calc R . .
C62 C 0.0016(3) 0.8921(2) 0.28361(14) 0.0408(8) Uani 1 1 d . . .
H62 H -0.0079 0.9534 0.2935 0.049 Uiso 1 1 calc R . .
C63 C -0.0747(3) 0.8302(2) 0.28053(14) 0.0399(7) Uani 1 1 d . . .
H63 H -0.1351 0.8493 0.2889 0.048 Uiso 1 1 calc R . .
C64 C -0.0619(2) 0.7421(2) 0.26550(13) 0.0338(7) Uani 1 1 d . . .
H64 H -0.1137 0.7002 0.2633 0.041 Uiso 1 1 calc R . .
C65 C 0.0281(2) 0.7133(2) 0.25320(11) 0.0260(6) Uani 1 1 d . . .
C66 C 0.0432(2) 0.6236(2) 0.23562(12) 0.0264(6) Uani 1 1 d . . .
H66 H -0.0079 0.5808 0.2327 0.032 Uiso 1 1 calc R . .
C67 C 0.1297(2) 0.59784(19) 0.22290(11) 0.0217(5) Uani 1 1 d . . .
C68 C 0.14787(19) 0.50510(18) 0.20086(11) 0.0210(5) Uani 1 1 d . . .
H68 H 0.0840 0.4751 0.1885 0.025 Uiso 1 1 calc R . .
C69 C 0.1946(2) 0.51767(19) 0.14893(12) 0.0224(5) Uani 1 1 d . . .
C70 C 0.1638(2) 0.47213(19) 0.09927(11) 0.0221(5) Uani 1 1 d . . .
C71 C 0.2038(2) 0.49411(19) 0.04937(12) 0.0238(6) Uani 1 1 d . . .
C72 C 0.1691(2) 0.4548(2) -0.00299(12) 0.0259(6) Uani 1 1 d . . .
H72 H 0.1200 0.4101 -0.0056 0.031 Uiso 1 1 calc R . .
C73 C 0.2047(2) 0.4794(2) -0.05191(12) 0.0282(6) Uani 1 1 d . . .
C74 C 0.1682(3) 0.4410(2) -0.10565(13) 0.0343(7) Uani 1 1 d . . .
H74 H 0.1185 0.3967 -0.1090 0.041 Uiso 1 1 calc R . .
C75 C 0.2042(3) 0.4674(2) -0.15246(13) 0.0393(8) Uani 1 1 d . . .
H75 H 0.1793 0.4414 -0.1884 0.047 Uiso 1 1 calc R . .
C76 C 0.2774(3) 0.5325(3) -0.14827(13) 0.0388(8) Uani 1 1 d . . .
H76 H 0.3020 0.5497 -0.1813 0.047 Uiso 1 1 calc R . .
C77 C 0.3137(2) 0.5712(2) -0.09757(13) 0.0339(7) Uani 1 1 d . . .
H77 H 0.3633 0.6153 -0.0954 0.041 Uiso 1 1 calc R . .
C78 C 0.2779(2) 0.5461(2) -0.04753(12) 0.0279(6) Uani 1 1 d . . .
C79 C 0.3134(2) 0.5840(2) 0.00492(13) 0.0283(6) Uani 1 1 d . . .
H79 H 0.3634 0.6278 0.0078 0.034 Uiso 1 1 calc R . .
C80 C 0.2779(2) 0.5597(2) 0.05319(12) 0.0253(6) Uani 1 1 d . . .
C81 C 0.3881(2) 0.6665(2) 0.11092(12) 0.0324(7) Uani 1 1 d . . .
C82 C 0.4503(3) 0.7219(3) 0.11219(15) 0.0447(9) Uani 1 1 d . A .
C83 C 0.5054(4) 0.8919(4) 0.0575(2) 0.0748(16) Uani 1 1 d . A .
H83A H 0.4400 0.9126 0.0614 0.090 Uiso 1 1 calc R . .
H83B H 0.5485 0.9450 0.0657 0.090 Uiso 1 1 calc R . .
C84 C 0.5018(8) 0.8701(6) -0.0026(3) 0.135(4) Uani 1 1 d . . .
H84 H 0.5720 0.8726 -0.0050 0.162 Uiso 1 1 calc R A .
C85 C 0.4780(8) 0.7865(5) -0.0266(3) 0.128(3) Uani 1 1 d . A .
H85A H 0.5217 0.7405 -0.0070 0.193 Uiso 1 1 calc R . .
H85B H 0.4838 0.7880 -0.0669 0.193 Uiso 1 1 calc R . .
H85C H 0.4115 0.7715 -0.0231 0.193 Uiso 1 1 calc R . .
C86 C 0.4636(6) 0.9480(6) -0.0426(3) 0.112(3) Uani 1 1 d . A .
H86A H 0.4747 0.9343 -0.0811 0.168 Uiso 1 1 calc R . .
H86B H 0.4973 1.0041 -0.0293 0.168 Uiso 1 1 calc R . .
H86C H 0.3943 0.9556 -0.0430 0.168 Uiso 1 1 calc R . .
C87 C 0.6584(4) 0.7520(4) 0.1056(3) 0.0788(13) Uani 0.589(6) 1 d PDU A 1
H87A H 0.6624 0.7565 0.0647 0.095 Uiso 0.589(6) 1 calc PR A 1
H87B H 0.7122 0.7884 0.1264 0.095 Uiso 0.589(6) 1 calc PR A 1
C88 C 0.6776(7) 0.6554(6) 0.1226(4) 0.082(2) Uani 0.589(6) 1 d PDU A 1
H88 H 0.6266 0.6201 0.0974 0.098 Uiso 0.589(6) 1 calc PR A 1
C89 C 0.7780(8) 0.6129(10) 0.1116(6) 0.107(3) Uani 0.589(6) 1 d PDU A 1
H89A H 0.7880 0.6286 0.0732 0.160 Uiso 0.589(6) 1 calc PR A 1
H89B H 0.7760 0.5468 0.1154 0.160 Uiso 0.589(6) 1 calc PR A 1
H89C H 0.8310 0.6373 0.1395 0.160 Uiso 0.589(6) 1 calc PR A 1
C90 C 0.6597(11) 0.6384(11) 0.1804(7) 0.090(3) Uani 0.589(6) 1 d PDU A 1
H90A H 0.6737 0.5748 0.1904 0.135 Uiso 0.589(6) 1 calc PR A 1
H90B H 0.5921 0.6514 0.1822 0.135 Uiso 0.589(6) 1 calc PR A 1
H90C H 0.7015 0.6775 0.2073 0.135 Uiso 0.589(6) 1 calc PR A 1
C87' C 0.6584(4) 0.7520(4) 0.1056(3) 0.0788(13) Uani 0.411(6) 1 d PDU A 2
H87C H 0.6412 0.7101 0.0731 0.095 Uiso 0.411(6) 1 calc PR A 2
H87D H 0.6994 0.7997 0.0930 0.095 Uiso 0.411(6) 1 calc PR A 2
C88' C 0.7192(8) 0.7018(8) 0.1493(5) 0.064(2) Uiso 0.411(6) 1 d PDU A 2
H88' H 0.7416 0.7449 0.1811 0.077 Uiso 0.411(6) 1 calc PR A 2
C89' C 0.6704(16) 0.6165(12) 0.1762(10) 0.073(4) Uiso 0.411(6) 1 d PDU A 2
H89D H 0.7184 0.5875 0.2053 0.110 Uiso 0.411(6) 1 calc PR A 2
H89E H 0.6472 0.5727 0.1461 0.110 Uiso 0.411(6) 1 calc PR A 2
H89F H 0.6161 0.6377 0.1934 0.110 Uiso 0.411(6) 1 calc PR A 2
C90' C 0.8055(9) 0.6730(10) 0.1262(6) 0.072(3) Uiso 0.411(6) 1 d PDU A 2
H90D H 0.8486 0.6386 0.1552 0.108 Uiso 0.411(6) 1 calc PR A 2
H90E H 0.8394 0.7266 0.1154 0.108 Uiso 0.411(6) 1 calc PR A 2
H90F H 0.7857 0.6349 0.0926 0.108 Uiso 0.411(6) 1 calc PR A 2
C91 C 0.5556(4) 0.8621(3) 0.18781(18) 0.0628(11) Uani 1 1 d DU A .
H91A H 0.5622 0.8132 0.2166 0.075 Uiso 1 1 calc R B 1
H91B H 0.6160 0.8978 0.1946 0.075 Uiso 1 1 calc R B 1
C92 C 0.4772(8) 0.9206(9) 0.1969(5) 0.0880(19) Uani 0.589(6) 1 d PDU A 1
H92 H 0.4820 0.9704 0.1691 0.106 Uiso 0.589(6) 1 calc PR A 1
C93 C 0.5151(7) 0.9726(7) 0.2587(4) 0.077(2) Uani 0.589(6) 1 d PDU A 1
H93A H 0.5845 0.9843 0.2629 0.115 Uiso 0.589(6) 1 calc PR A 1
H93B H 0.5024 0.9339 0.2899 0.115 Uiso 0.589(6) 1 calc PR A 1
H93C H 0.4806 1.0301 0.2595 0.115 Uiso 0.589(6) 1 calc PR A 1
C94 C 0.3892(7) 0.9047(7) 0.1876(4) 0.079(2) Uani 0.589(6) 1 d PDU A 1
H94A H 0.3541 0.9584 0.1970 0.119 Uiso 0.589(6) 1 calc PR A 1
H94B H 0.3754 0.8537 0.2112 0.119 Uiso 0.589(6) 1 calc PR A 1
H94C H 0.3686 0.8895 0.1474 0.119 Uiso 0.589(6) 1 calc PR A 1
C92' C 0.4959(12) 0.9365(11) 0.2026(6) 0.0880(19) Uani 0.411(6) 1 d PDU A 2
H92' H 0.5477 0.9782 0.2213 0.106 Uiso 0.411(6) 1 calc PR A 2
C93' C 0.4484(12) 0.9058(12) 0.2598(7) 0.101(4) Uiso 0.411(6) 1 d PDU A 2
H93D H 0.4915 0.8624 0.2826 0.152 Uiso 0.411(6) 1 calc PR A 2
H93E H 0.3853 0.8776 0.2473 0.152 Uiso 0.411(6) 1 calc PR A 2
H93F H 0.4409 0.9594 0.2828 0.152 Uiso 0.411(6) 1 calc PR A 2
C94' C 0.4387(13) 0.9941(12) 0.1755(8) 0.116(5) Uiso 0.411(6) 1 d PDU A 2
H94D H 0.4134 1.0335 0.2025 0.173 Uiso 0.411(6) 1 calc PR A 2
H94E H 0.3851 0.9624 0.1518 0.173 Uiso 0.411(6) 1 calc PR A 2
H94F H 0.4733 1.0307 0.1514 0.173 Uiso 0.411(6) 1 calc PR A 2
C95 C 0.0924(2) 0.4028(2) 0.09552(11) 0.0253(6) Uani 1 1 d . . .
C96 C 0.0342(2) 0.3425(2) 0.09181(12) 0.0285(6) Uani 1 1 d . . .
C97 C -0.0046(3) 0.1545(2) 0.13186(15) 0.0419(8) Uani 1 1 d . . .
H97A H 0.0229 0.1814 0.1691 0.050 Uiso 1 1 calc R . .
H97B H -0.0603 0.1171 0.1379 0.050 Uiso 1 1 calc R . .
C98 C 0.0697(3) 0.0911(3) 0.11641(18) 0.0559(10) Uani 1 1 d . . .
H98 H 0.0391 0.0586 0.0811 0.067 Uiso 1 1 calc R . .
C99 C 0.1589(4) 0.1364(3) 0.1030(3) 0.0711(13) Uani 1 1 d . . .
H99A H 0.1406 0.1810 0.0727 0.107 Uiso 1 1 calc R . .
H99B H 0.2014 0.0908 0.0907 0.107 Uiso 1 1 calc R . .
H99C H 0.1927 0.1671 0.1371 0.107 Uiso 1 1 calc R . .
C100 C 0.0974(4) 0.0190(4) 0.1623(2) 0.0737(14) Uani 1 1 d . . .
H10A H 0.1312 0.0477 0.1971 0.111 Uiso 1 1 calc R . .
H10B H 0.1398 -0.0259 0.1490 0.111 Uiso 1 1 calc R . .
H10C H 0.0391 -0.0110 0.1702 0.111 Uiso 1 1 calc R . .
C101 C -0.1674(2) 0.2914(3) 0.10549(14) 0.0390(7) Uani 1 1 d . . .
H10D H -0.1823 0.3515 0.0878 0.047 Uiso 1 1 calc R . .
H10E H -0.2201 0.2499 0.0889 0.047 Uiso 1 1 calc R . .
C102 C -0.1700(2) 0.3002(3) 0.16875(15) 0.0387(7) Uani 1 1 d . . .
H102 H -0.1522 0.2403 0.1872 0.046 Uiso 1 1 calc R . .
C103 C -0.0985(3) 0.3710(3) 0.19707(15) 0.0429(8) Uani 1 1 d . . .
H10F H -0.1148 0.4302 0.1794 0.064 Uiso 1 1 calc R . .
H10G H -0.0332 0.3540 0.1922 0.064 Uiso 1 1 calc R . .
H10H H -0.1017 0.3743 0.2377 0.064 Uiso 1 1 calc R . .
C104 C -0.2715(3) 0.3240(3) 0.17767(17) 0.0488(9) Uani 1 1 d . . .
H10I H -0.2899 0.3831 0.1604 0.073 Uiso 1 1 calc R . .
H10J H -0.2732 0.3266 0.2185 0.073 Uiso 1 1 calc R . .
H10K H -0.3167 0.2777 0.1599 0.073 Uiso 1 1 calc R . .
C105 C -0.0697(3) 0.2132(3) 0.00810(15) 0.0445(9) Uani 1 1 d . . .
H10L H -0.0135 0.1755 0.0033 0.053 Uiso 1 1 calc R . .
H10M H -0.1274 0.1738 0.0005 0.053 Uiso 1 1 calc R . .
C106 C -0.0810(4) 0.2875(3) -0.03754(15) 0.0583(12) Uani 1 1 d . . .
H106 H -0.0322 0.3361 -0.0257 0.070 Uiso 1 1 calc R . .
C107 C -0.0648(4) 0.2476(5) -0.09357(18) 0.0781(16) Uani 1 1 d . . .
H10N H -0.0013 0.2185 -0.0885 0.117 Uiso 1 1 calc R . .
H10O H -0.0678 0.2959 -0.1220 0.117 Uiso 1 1 calc R . .
H10P H -0.1149 0.2025 -0.1065 0.117 Uiso 1 1 calc R . .
C108 C -0.1806(5) 0.3279(5) -0.0449(2) 0.0917(19) Uani 1 1 d . . .
H10Q H -0.1887 0.3718 -0.0761 0.138 Uiso 1 1 calc R . .
H10R H -0.1892 0.3586 -0.0097 0.138 Uiso 1 1 calc R . .
H10S H -0.2288 0.2798 -0.0535 0.138 Uiso 1 1 calc R . .

loop_
_atom_site_aniso_label
_atom_site_aniso_U_11
_atom_site_aniso_U_22
_atom_site_aniso_U_33
_atom_site_aniso_U_23
_atom_site_aniso_U_13
_atom_site_aniso_U_12
Si1 0.0290(4) 0.0249(4) 0.0233(3) -0.0001(3) 0.0062(3) -0.0082(3)
Si2 0.0330(4) 0.0310(4) 0.0385(4) -0.0057(4) 0.0066(3) -0.0135(3)
Si3 0.0614(6) 0.0602(7) 0.0431(5) -0.0013(5) 0.0163(5) -0.0344(6)
Si4 0.0409(5) 0.0257(4) 0.0261(4) -0.0043(3) 0.0050(3) -0.0105(3)
C1 0.0229(13) 0.0167(12) 0.0219(13) 0.0018(10) 0.0029(10) 0.0000(10)
C2 0.0220(12) 0.0155(12) 0.0203(12) 0.0030(10) 0.0007(10) 0.0008(10)
C3 0.0249(13) 0.0165(12) 0.0241(13) 0.0029(10) 0.0048(10) -0.0044(10)
C4 0.0241(13) 0.0209(13) 0.0207(13) 0.0011(10) 0.0008(10) -0.0005(10)
C5 0.0264(13) 0.0195(13) 0.0225(13) 0.0007(10) 0.0061(10) -0.0043(11)
C6 0.0266(14) 0.0283(14) 0.0198(13) 0.0025(11) 0.0028(10) 0.0038(11)
C7 0.0371(15) 0.0292(15) 0.0335(15) -0.0036(13) 0.0066(12) 0.0011(13)
C8 0.049(2) 0.0357(18) 0.047(2) -0.0054(15) 0.0129(16) 0.0122(16)
C9 0.0382(18) 0.051(2) 0.047(2) -0.0007(17) 0.0129(15) 0.0161(16)
C10 0.0264(15) 0.049(2) 0.0307(15) 0.0008(14) 0.0076(12) 0.0002(14)
C11 0.0271(14) 0.0319(15) 0.0194(13) 0.0032(11) 0.0012(10) 0.0013(12)
C12 0.0222(13) 0.0359(16) 0.0191(13) 0.0031(12) 0.0014(10) -0.0058(12)
C13 0.0252(13) 0.0243(14) 0.0201(13) 0.0042(11) 0.0054(10) -0.0027(11)
C14 0.0233(13) 0.0225(13) 0.0218(13) 0.0008(11) 0.0042(10) -0.0067(11)
C15 0.0236(13) 0.0180(12) 0.0173(12) 0.0014(10) 0.0014(10) -0.0015(10)
C16 0.0217(12) 0.0161(12) 0.0237(13) 0.0005(10) -0.0002(10) -0.0021(10)
C17 0.0210(12) 0.0164(12) 0.0188(12) 0.0017(10) 0.0003(10) 0.0037(10)
C18 0.0266(14) 0.0200(13) 0.0240(14) 0.0002(11) -0.0008(11) -0.0031(11)
C19 0.0290(14) 0.0260(14) 0.0178(13) 0.0024(11) -0.0004(10) 0.0048(11)
C20 0.0389(17) 0.0371(17) 0.0253(15) -0.0006(13) -0.0004(13) -0.0073(14)
C21 0.054(2) 0.048(2) 0.0162(14) -0.0001(13) -0.0006(13) -0.0055(16)
C22 0.0492(19) 0.0439(19) 0.0215(14) 0.0082(13) 0.0050(13) 0.0009(16)
C23 0.0367(15) 0.0285(15) 0.0223(14) 0.0086(12) 0.0042(12) 0.0004(13)
C24 0.0296(14) 0.0210(13) 0.0216(13) 0.0048(11) 0.0030(11) 0.0047(11)
C25 0.0248(13) 0.0166(12) 0.0209(13) 0.0042(10) 0.0043(10) 0.0034(10)
C26 0.0226(12) 0.0152(12) 0.0201(12) 0.0021(10) 0.0008(10) 0.0045(10)
C27 0.0289(14) 0.0218(13) 0.0184(12) -0.0004(10) 0.0051(10) -0.0016(11)
C28 0.0344(15) 0.0265(14) 0.0222(13) -0.0011(11) 0.0080(11) -0.0060(12)
C29 0.0396(16) 0.0337(16) 0.0301(15) 0.0013(13) 0.0088(12) -0.0089(14)
C30 0.051(2) 0.045(2) 0.0344(17) 0.0017(15) 0.0090(14) -0.0119(16)
C31 0.061(2) 0.0375(19) 0.0332(17) -0.0008(14) 0.0162(16) -0.0057(16)
C32 0.083(3) 0.051(2) 0.0316(17) 0.0009(17) 0.0113(18) -0.031(2)
C33 0.0330(15) 0.0343(17) 0.0344(16) -0.0027(13) 0.0090(13) -0.0070(13)
C34 0.0384(17) 0.0396(18) 0.0353(17) 0.0002(14) 0.0063(13) 0.0016(14)
C35 0.039(2) 0.072(3) 0.054(2) 0.020(2) 0.0004(17) -0.0006(19)
C36 0.049(2) 0.046(2) 0.051(2) 0.0165(18) 0.0055(17) -0.0018(17)
C37 0.0373(16) 0.0285(15) 0.0289(14) -0.0029(13) 0.0065(12) -0.0090(13)
C38 0.0381(17) 0.0310(16) 0.0395(17) -0.0062(14) 0.0105(13) -0.0054(13)
C39 0.046(2) 0.053(2) 0.055(2) 0.0066(19) 0.0113(17) 0.0050(17)
C40 0.053(2) 0.050(2) 0.045(2) -0.0102(17) 0.0155(17) 0.0084(18)
C41 0.0302(14) 0.0246(14) 0.0216(13) -0.0003(11) 0.0033(11) -0.0049(12)
C42 0.0289(14) 0.0333(16) 0.0304(14) -0.0011(13) 0.0059(11) -0.0103(13)
C43 0.0444(19) 0.0296(17) 0.054(2) -0.0004(15) 0.0014(16) -0.0089(15)
C44 0.0447(19) 0.0330(17) 0.049(2) 0.0063(15) 0.0101(16) -0.0047(15)
C45 0.063(2) 0.035(2) 0.071(3) 0.0048(19) 0.016(2) 0.0023(18)
C46 0.058(2) 0.059(3) 0.053(2) 0.004(2) -0.0018(19) 0.005(2)
C47 0.0310(15) 0.0346(17) 0.0377(16) -0.0101(13) 0.0040(12) -0.0085(13)
C48 0.0317(15) 0.0355(17) 0.0371(16) -0.0089(14) 0.0045(13) -0.0075(13)
C49 0.0411(17) 0.048(2) 0.0412(18) -0.0094(16) 0.0080(14) 0.0005(16)
C50 0.0429(19) 0.048(2) 0.0426(18) -0.0074(16) 0.0006(15) -0.0020(16)
C51 0.0404(18) 0.041(2) 0.055(2) 0.0055(17) 0.0129(15) -0.0141(15)
C52 0.0473(19) 0.044(2) 0.0456(19) -0.0038(16) 0.0140(15) -0.0079(16)
C53 0.067(3) 0.086(4) 0.075(3) -0.009(3) 0.010(2) 0.003(3)
C54 0.102(4) 0.087(4) 0.061(3) -0.010(3) 0.013(3) 0.013(3)
C55 0.0274(14) 0.0257(14) 0.0235(13) 0.0047(11) 0.0023(11) -0.0038(11)
C56 0.0273(13) 0.0222(13) 0.0186(12) 0.0031(10) 0.0038(10) -0.0040(11)
C57 0.0321(14) 0.0206(13) 0.0206(13) 0.0013(11) 0.0067(11) -0.0060(11)
C58 0.0318(14) 0.0227(14) 0.0172(12) 0.0013(11) 0.0031(10) -0.0008(11)
C59 0.0397(16) 0.0218(14) 0.0209(13) -0.0001(11) 0.0051(11) -0.0037(12)
C60 0.0437(16) 0.0208(14) 0.0187(13) 0.0035(10) 0.0044(11) 0.0026(12)
C61 0.057(2) 0.0239(15) 0.0251(15) 0.0007(12) 0.0092(14) 0.0023(14)
C62 0.068(2) 0.0274(16) 0.0294(16) -0.0021(13) 0.0157(16) 0.0125(16)
C63 0.0533(19) 0.0358(18) 0.0326(15) -0.0010(14) 0.0130(14) 0.0143(16)
C64 0.0395(17) 0.0321(16) 0.0304(15) -0.0006(13) 0.0076(12) 0.0069(14)
C65 0.0334(15) 0.0255(14) 0.0193(12) 0.0005(11) 0.0050(11) 0.0048(12)
C66 0.0349(15) 0.0234(14) 0.0209(13) -0.0017(11) 0.0052(11) -0.0018(12)
C67 0.0295(13) 0.0191(13) 0.0159(11) -0.0005(10) 0.0025(10) -0.0017(11)
C68 0.0230(12) 0.0214(13) 0.0185(12) -0.0004(10) 0.0033(10) -0.0053(10)
C69 0.0260(13) 0.0209(13) 0.0201(13) 0.0018(10) 0.0035(10) 0.0007(11)
C70 0.0242(13) 0.0231(13) 0.0188(13) 0.0008(10) 0.0031(10) 0.0013(11)
C71 0.0261(13) 0.0225(13) 0.0221(13) 0.0024(11) 0.0020(11) 0.0034(11)
C72 0.0329(14) 0.0217(14) 0.0224(13) 0.0005(11) 0.0027(11) 0.0033(11)
C73 0.0365(15) 0.0267(15) 0.0202(13) 0.0011(11) 0.0012(11) 0.0119(12)
C74 0.0482(19) 0.0304(16) 0.0230(14) -0.0018(12) 0.0029(13) 0.0073(14)
C75 0.058(2) 0.0413(19) 0.0179(14) -0.0005(13) 0.0049(14) 0.0066(16)
C76 0.0514(19) 0.045(2) 0.0205(14) 0.0057(14) 0.0089(13) 0.0149(16)
C77 0.0383(16) 0.0386(18) 0.0249(15) 0.0078(13) 0.0058(12) 0.0078(14)
C78 0.0334(15) 0.0311(16) 0.0190(13) 0.0059(12) 0.0037(11) 0.0107(12)
C79 0.0291(14) 0.0321(16) 0.0240(14) 0.0046(12) 0.0054(11) 0.0018(12)
C80 0.0298(14) 0.0258(14) 0.0199(13) 0.0031(11) 0.0034(11) 0.0023(11)
C81 0.0393(16) 0.0390(17) 0.0197(13) 0.0036(12) 0.0072(12) -0.0093(14)
C82 0.051(2) 0.052(2) 0.0328(17) 0.0016(15) 0.0105(15) -0.0223(18)
C83 0.104(4) 0.070(3) 0.053(3) 0.003(2) 0.019(3) -0.051(3)
C84 0.210(9) 0.115(6) 0.056(3) -0.012(4) -0.047(4) 0.044(6)
C85 0.253(10) 0.087(5) 0.048(3) -0.008(3) 0.035(4) -0.062(6)
C86 0.133(6) 0.123(6) 0.063(4) 0.011(4) -0.034(4) -0.008(5)
C87 0.068(2) 0.081(3) 0.094(3) -0.007(3) 0.031(2) -0.027(2)
C88 0.070(4) 0.090(4) 0.085(4) -0.008(4) 0.015(4) -0.014(4)
C89 0.084(6) 0.121(8) 0.120(8) 0.019(7) 0.027(6) 0.007(6)
C90 0.071(6) 0.098(8) 0.097(6) 0.011(6) 0.004(5) -0.015(6)
C87' 0.068(2) 0.081(3) 0.094(3) -0.007(3) 0.031(2) -0.027(2)
C91 0.078(3) 0.066(3) 0.046(2) -0.007(2) 0.015(2) -0.035(2)
C92 0.109(4) 0.082(4) 0.068(3) -0.020(3) -0.001(3) -0.002(3)
C93 0.089(5) 0.080(5) 0.064(5) -0.018(4) 0.021(4) -0.024(5)
C94 0.087(5) 0.067(5) 0.091(6) -0.034(4) 0.037(4) -0.021(4)
C92' 0.109(4) 0.082(4) 0.068(3) -0.020(3) -0.001(3) -0.002(3)
C95 0.0305(14) 0.0274(14) 0.0183(13) -0.0030(11) 0.0048(11) 0.0015(12)
C96 0.0360(15) 0.0269(15) 0.0221(13) -0.0050(11) 0.0039(11) -0.0064(13)
C97 0.056(2) 0.0322(17) 0.0386(18) 0.0003(14) 0.0102(16) -0.0083(15)
C98 0.067(3) 0.052(2) 0.047(2) -0.0003(19) 0.0079(19) 0.001(2)
C99 0.073(3) 0.051(3) 0.091(4) -0.003(3) 0.018(3) 0.005(2)
C100 0.091(4) 0.056(3) 0.072(3) 0.008(2) 0.010(3) 0.016(3)
C101 0.0414(18) 0.0379(18) 0.0358(17) -0.0027(14) 0.0013(13) -0.0102(14)
C102 0.0369(17) 0.0425(19) 0.0378(17) -0.0015(14) 0.0093(13) -0.0046(14)
C103 0.0455(19) 0.052(2) 0.0324(16) -0.0084(15) 0.0110(14) -0.0058(17)
C104 0.0397(18) 0.060(2) 0.049(2) -0.0037(19) 0.0133(15) -0.0049(18)
C105 0.059(2) 0.043(2) 0.0318(17) -0.0099(15) 0.0092(15) -0.0208(17)
C106 0.083(3) 0.064(3) 0.0266(17) -0.0068(17) 0.0042(17) -0.036(2)
C107 0.098(4) 0.104(4) 0.034(2) -0.011(3) 0.016(2) -0.031(3)
C108 0.118(5) 0.102(5) 0.055(3) 0.023(3) 0.013(3) 0.026(4)

loop_
_atom_type_symbol
_atom_type_description
_atom_type_scat_dispersion_real
_atom_type_scat_dispersion_imag
_atom_type_scat_source
C C 0.0181 0.0091 'International Tables Vol C Tables 4.2.6.8 and 6.1.1.4'
H H 0.0000 0.0000 'International Tables Vol C Tables 4.2.6.8 and 6.1.1.4'
Si Si 0.2541 0.3302 'International Tables Vol C Tables 4.2.6.8 and 6.1.1.4'

loop_
_geom_angle_atom_site_label_1
_geom_angle_atom_site_label_2
_geom_angle_atom_site_label_3
_geom_angle
C28 Si1 C29 107.72(14)
C28 Si1 C37 104.20(14)
C29 Si1 C37 114.56(15)
C28 Si1 C33 111.59(14)
C29 Si1 C33 109.71(15)
C37 Si1 C33 108.98(15)
C42 Si2 C51 107.62(15)
C42 Si2 C47 104.72(14)
C51 Si2 C47 113.60(16)
C42 Si2 C43 107.70(15)
C51 Si2 C43 109.35(18)
C47 Si2 C43 113.44(16)
C82 Si3 C83 108.4(2)
C82 Si3 C91 106.87(18)
C83 Si3 C91 112.3(2)
C82 Si3 C87 107.9(2)
C83 Si3 C87 109.9(3)
C91 Si3 C87 111.3(3)
C96 Si4 C105 106.45(15)
C96 Si4 C97 109.25(15)
C105 Si4 C97 110.25(18)
C96 Si4 C101 108.80(15)
C105 Si4 C101 113.23(17)
C97 Si4 C101 108.77(17)
C2 C1 C26 120.8(2)
C2 C1 C27 119.9(2)
C26 C1 C27 119.3(2)
C1 C2 C3 121.5(2)
C1 C2 C15 119.6(2)
C3 C2 C15 118.9(2)
C4 C3 C2 121.4(2)
C4 C3 H3 119.3
C2 C3 H3 119.3
C3 C4 C13 120.1(2)
C3 C4 C5 123.1(2)
C13 C4 C5 116.8(2)
C4 C5 C6 107.8(2)
C4 C5 C68 112.4(2)
C6 C5 C68 111.7(2)
C4 C5 H5 108.3
C6 C5 H5 108.3
C68 C5 H5 108.3
C7 C6 C11 120.0(3)
C7 C6 C5 122.8(3)
C11 C6 C5 117.2(3)
C6 C7 C8 119.9(3)
C6 C7 H7 120.0
C8 C7 H7 120.0
C9 C8 C7 120.3(3)
C9 C8 H8 119.9
C7 C8 H8 119.9
C8 C9 C10 120.1(3)
C8 C9 H9 119.9
C10 C9 H9 119.9
C11 C10 C9 120.0(3)
C11 C10 H10 120.0
C9 C10 H10 120.0
C10 C11 C6 119.6(3)
C10 C11 C12 123.2(3)
C6 C11 C12 117.2(3)
C13 C12 C11 108.2(2)
C13 C12 C57 111.8(2)
C11 C12 C57 112.5(2)
C13 C12 H12 108.1
C11 C12 H12 108.1
C57 C12 H12 108.1
C14 C13 C4 119.9(2)
C14 C13 C12 124.0(3)
C4 C13 C12 116.1(2)
C13 C14 C15 121.6(2)
C13 C14 H14 119.2
C15 C14 H14 119.2
C16 C15 C14 122.1(2)
C16 C15 C2 119.8(2)
C14 C15 C2 118.2(2)
C15 C16 C41 120.2(3)
C15 C16 C17 120.9(2)
C41 C16 C17 118.9(2)
C18 C17 C16 122.1(3)
C18 C17 C26 118.9(2)
C16 C17 C26 119.1(2)
C19 C18 C17 121.9(3)
C19 C18 H18 119.0
C17 C18 H18 119.0
C18 C19 C20 122.9(3)
C18 C19 C24 118.9(3)
C20 C19 C24 118.3(3)
C21 C20 C19 120.9(3)
C21 C20 H20 119.6
C19 C20 H20 119.6
C20 C21 C22 120.5(3)
C20 C21 H21 119.8
C22 C21 H21 119.8
C23 C22 C21 120.6(3)
C23 C22 H22 119.7
C21 C22 H22 119.7
C22 C23 C24 121.2(3)
C22 C23 H23 119.4
C24 C23 H23 119.4
C25 C24 C23 121.7(3)
C25 C24 C19 119.7(3)
C23 C24 C19 118.6(3)
C24 C25 C26 121.1(3)
C24 C25 H25 119.5
C26 C25 H25 119.5
C25 C26 C1 121.0(2)
C25 C26 C17 119.5(2)
C1 C26 C17 119.5(2)
C28 C27 C1 177.7(3)
C27 C28 Si1 173.6(3)
C30 C29 Si1 117.5(2)
C30 C29 H29A 107.9
Si1 C29 H29A 107.9
C30 C29 H29B 107.9
Si1 C29 H29B 107.9
H29A C29 H29B 107.2
C31 C30 C32 109.6(3)
C31 C30 C29 113.4(3)
C32 C30 C29 109.6(3)
C31 C30 H30 108.1
C32 C30 H30 108.1
C29 C30 H30 108.1
C30 C31 H31A 109.5
C30 C31 H31B 109.5
H31A C31 H31B 109.5
C30 C31 H31C 109.5
H31A C31 H31C 109.5
H31B C31 H31C 109.5
C30 C32 H32A 109.5
C30 C32 H32B 109.5
H32A C32 H32B 109.5
C30 C32 H32C 109.5
H32A C32 H32C 109.5
H32B C32 H32C 109.5
C34 C33 Si1 119.0(2)
C34 C33 H33A 107.6
Si1 C33 H33A 107.6
C34 C33 H33B 107.6
Si1 C33 H33B 107.6
H33A C33 H33B 107.0
C36 C34 C33 113.8(3)
C36 C34 C35 110.7(3)
C33 C34 C35 111.2(3)
C36 C34 H34 106.9
C33 C34 H34 106.9
C35 C34 H34 106.9
C34 C35 H35A 109.5
C34 C35 H35B 109.5
H35A C35 H35B 109.5
C34 C35 H35C 109.5
H35A C35 H35C 109.5
H35B C35 H35C 109.5
C34 C36 H36A 109.5
C34 C36 H36B 109.5
H36A C36 H36B 109.5
C34 C36 H36C 109.5
H36A C36 H36C 109.5
H36B C36 H36C 109.5
C38 C37 Si1 119.0(2)
C38 C37 H37A 107.6
Si1 C37 H37A 107.6
C38 C37 H37B 107.6
Si1 C37 H37B 107.6
H37A C37 H37B 107.0
C39 C38 C40 110.6(3)
C39 C38 C37 111.4(3)
C40 C38 C37 110.0(3)
C39 C38 H38 108.2
C40 C38 H38 108.2
C37 C38 H38 108.2
C38 C39 H39A 109.5
C38 C39 H39B 109.5
H39A C39 H39B 109.5
C38 C39 H39C 109.5
H39A C39 H39C 109.5
H39B C39 H39C 109.5
C38 C40 H40A 109.5
C38 C40 H40B 109.5
H40A C40 H40B 109.5
C38 C40 H40C 109.5
H40A C40 H40C 109.5
H40B C40 H40C 109.5
C42 C41 C16 177.3(3)
C41 C42 Si2 175.9(3)
C44 C43 Si2 118.0(3)
C44 C43 H43A 107.8
Si2 C43 H43A 107.8
C44 C43 H43B 107.8
Si2 C43 H43B 107.8
H43A C43 H43B 107.1
C46 C44 C43 111.7(3)
C46 C44 C45 110.8(4)
C43 C44 C45 110.5(3)
C46 C44 H44 107.9
C43 C44 H44 107.9
C45 C44 H44 107.9
C44 C45 H45A 109.5
C44 C45 H45B 109.5
H45A C45 H45B 109.5
C44 C45 H45C 109.5
H45A C45 H45C 109.5
H45B C45 H45C 109.5
C44 C46 H46A 109.5
C44 C46 H46B 109.5
H46A C46 H46B 109.5
C44 C46 H46C 109.5
H46A C46 H46C 109.5
H46B C46 H46C 109.5
C48 C47 Si2 118.0(2)
C48 C47 H47A 107.8
Si2 C47 H47A 107.8
C48 C47 H47B 107.8
Si2 C47 H47B 107.8
H47A C47 H47B 107.2
C49 C48 C50 110.9(3)
C49 C48 C47 112.0(3)
C50 C48 C47 110.1(3)
C49 C48 H48 107.9
C50 C48 H48 107.9
C47 C48 H48 107.9
C48 C49 H49A 109.5
C48 C49 H49B 109.5
H49A C49 H49B 109.5
C48 C49 H49C 109.5
H49A C49 H49C 109.5
H49B C49 H49C 109.5
C48 C50 H50A 109.5
C48 C50 H50B 109.5
H50A C50 H50B 109.5
C48 C50 H50C 109.5
H50A C50 H50C 109.5
H50B C50 H50C 109.5
C52 C51 Si2 118.0(3)
C52 C51 H51A 107.8
Si2 C51 H51A 107.8
C52 C51 H51B 107.8
Si2 C51 H51B 107.8
H51A C51 H51B 107.1
C54 C52 C53 108.6(4)
C54 C52 C51 112.8(4)
C53 C52 C51 111.4(4)
C54 C52 H52 107.9
C53 C52 H52 107.9
C51 C52 H52 107.9
C52 C53 H53A 109.5
C52 C53 H53B 109.5
H53A C53 H53B 109.5
C52 C53 H53C 109.5
H53A C53 H53C 109.5
H53B C53 H53C 109.5
C52 C54 H54A 109.5
C52 C54 H54B 109.5
H54A C54 H54B 109.5
C52 C54 H54C 109.5
H54A C54 H54C 109.5
H54B C54 H54C 109.5
C56 C55 C81 121.0(3)
C56 C55 C80 120.4(3)
C81 C55 C80 118.6(3)
C55 C56 C69 120.4(3)
C55 C56 C57 122.9(3)
C69 C56 C57 116.7(2)
C56 C57 C58 107.2(2)
C56 C57 C12 112.1(2)
C58 C57 C12 113.4(2)
C56 C57 H57 108.0
C58 C57 H57 108.0
C12 C57 H57 108.0
C59 C58 C67 120.2(3)
C59 C58 C57 123.0(3)
C67 C58 C57 116.6(2)
C58 C59 C60 121.0(3)
C58 C59 H59 119.5
C60 C59 H59 119.5
C59 C60 C61 122.3(3)
C59 C60 C65 119.2(3)
C61 C60 C65 118.5(3)
C62 C61 C60 121.3(3)
C62 C61 H61 119.3
C60 C61 H61 119.3
C61 C62 C63 120.7(3)
C61 C62 H62 119.6
C63 C62 H62 119.6
C64 C63 C62 119.9(3)
C64 C63 H63 120.0
C62 C63 H63 120.0
C63 C64 C65 120.2(3)
C63 C64 H64 119.9
C65 C64 H64 119.9
C60 C65 C64 119.4(3)
C60 C65 C66 118.8(3)
C64 C65 C66 121.9(3)
C67 C66 C65 120.9(3)
C67 C66 H66 119.5
C65 C66 H66 119.5
C66 C67 C58 120.0(3)
C66 C67 C68 123.1(2)
C58 C67 C68 116.9(2)
C67 C68 C69 107.4(2)
C67 C68 C5 112.8(2)
C69 C68 C5 112.6(2)
C67 C68 H68 108.0
C69 C68 H68 108.0
C5 C68 H68 108.0
C70 C69 C56 121.1(3)
C70 C69 C68 122.2(2)
C56 C69 C68 116.7(2)
C69 C70 C95 121.5(3)
C69 C70 C71 119.7(3)
C95 C70 C71 118.8(2)
C72 C71 C80 119.0(3)
C72 C71 C70 121.6(3)
C80 C71 C70 119.4(3)
C71 C72 C73 121.6(3)
C71 C72 H72 119.2
C73 C72 H72 119.2
C72 C73 C74 121.9(3)
C72 C73 C78 118.7(3)
C74 C73 C78 119.4(3)
C75 C74 C73 120.1(3)
C75 C74 H74 120.0
C73 C74 H74 120.0
C74 C75 C76 120.8(3)
C74 C75 H75 119.6
C76 C75 H75 119.6
C77 C76 C75 120.8(3)
C77 C76 H76 119.6
C75 C76 H76 119.6
C76 C77 C78 120.4(3)
C76 C77 H77 119.8
C78 C77 H77 119.8
C79 C78 C73 119.5(3)
C79 C78 C77 122.0(3)
C73 C78 C77 118.5(3)
C80 C79 C78 121.7(3)
C80 C79 H79 119.2
C78 C79 H79 119.2
C79 C80 C71 119.5(3)
C79 C80 C55 121.6(3)
C71 C80 C55 118.9(3)
C82 C81 C55 177.6(3)
C81 C82 Si3 178.1(4)
C84 C83 Si3 123.1(5)
C84 C83 H83A 106.6
Si3 C83 H83A 106.6
C84 C83 H83B 106.6
Si3 C83 H83B 106.6
H83A C83 H83B 106.5
C85 C84 C83 124.8(8)
C85 C84 C86 112.2(6)
C83 C84 C86 113.3(7)
C85 C84 H84 100.4
C83 C84 H84 100.4
C86 C84 H84 100.4
C84 C85 H85A 109.5
C84 C85 H85B 109.5
H85A C85 H85B 109.5
C84 C85 H85C 109.5
H85A C85 H85C 109.5
H85B C85 H85C 109.5
C84 C86 H86A 109.5
C84 C86 H86B 109.5
H86A C86 H86B 109.5
C84 C86 H86C 109.5
H86A C86 H86C 109.5
H86B C86 H86C 109.5
C88 C87 Si3 120.7(5)
C88 C87 H87A 107.1
Si3 C87 H87A 107.1
C88 C87 H87B 107.1
Si3 C87 H87B 107.1
H87A C87 H87B 106.8
C90 C88 C87 111.6(9)
C90 C88 C89 112.6(9)
C87 C88 C89 116.8(8)
C90 C88 H88 104.9
C87 C88 H88 104.9
C89 C88 H88 104.9
C88 C89 H89A 109.5
C88 C89 H89B 109.5
H89A C89 H89B 109.5
C88 C89 H89C 109.5
H89A C89 H89C 109.5
H89B C89 H89C 109.5
C88 C90 H90A 109.5
C88 C90 H90B 109.5
H90A C90 H90B 109.5
C88 C90 H90C 109.5
H90A C90 H90C 109.5
H90B C90 H90C 109.5
C90' C88' C89' 110.9(10)
C90' C88' H88' 107.1
C89' C88' H88' 107.1
C88' C89' H89D 109.5
C88' C89' H89E 109.5
H89D C89' H89E 109.5
C88' C89' H89F 109.5
H89D C89' H89F 109.5
H89E C89' H89F 109.5
C88' C90' H90D 109.5
C88' C90' H90E 109.5
H90D C90' H90E 109.5
C88' C90' H90F 109.5
H90D C90' H90F 109.5
H90E C90' H90F 109.5
C92 C91 Si3 116.0(5)
C92' C91 Si3 124.9(7)
C92 C91 H91A 108.3
C92' C91 H91A 111.6
Si3 C91 H91A 108.3
C92 C91 H91B 108.3
C92' C91 H91B 94.3
Si3 C91 H91B 108.3
H91A C91 H91B 107.4
C94 C92 C91 128.6(10)
C94 C92 C93 113.6(9)
C91 C92 C93 105.8(7)
C94 C92 H92 101.6
C91 C92 H92 101.6
C93 C92 H92 101.6
C92 C93 H93A 109.5
C92 C93 H93B 109.5
H93A C93 H93B 109.5
C92 C93 H93C 109.5
H93A C93 H93C 109.5
H93B C93 H93C 109.5
C92 C94 H94A 109.5
C92 C94 H94B 109.5
H94A C94 H94B 109.5
C92 C94 H94C 109.5
H94A C94 H94C 109.5
H94B C94 H94C 109.5
C94' C92' C91 136.1(13)
C94' C92' C93' 106.8(11)
C91 C92' C93' 108.6(11)
C94' C92' H92' 99.5
C91 C92' H92' 99.5
C93' C92' H92' 99.5
C92' C93' H93D 109.5
C92' C93' H93E 109.5
H93D C93' H93E 109.5
C92' C93' H93F 109.5
H93D C93' H93F 109.5
H93E C93' H93F 109.5
C92' C94' H94D 109.5
C92' C94' H94E 109.5
H94D C94' H94E 109.5
C92' C94' H94F 109.5
H94D C94' H94F 109.5
H94E C94' H94F 109.5
C96 C95 C70 177.9(3)
C95 C96 Si4 178.2(3)
C98 C97 Si4 121.3(3)
C98 C97 H97A 107.0
Si4 C97 H97A 107.0
C98 C97 H97B 107.0
Si4 C97 H97B 107.0
H97A C97 H97B 106.7
C97 C98 C99 114.7(4)
C97 C98 C100 111.2(4)
C99 C98 C100 110.0(4)
C97 C98 H98 106.8
C99 C98 H98 106.8
C100 C98 H98 106.8
C98 C99 H99A 109.5
C98 C99 H99B 109.5
H99A C99 H99B 109.5
C98 C99 H99C 109.5
H99A C99 H99C 109.5
H99B C99 H99C 109.5
C98 C100 H10A 109.5
C98 C100 H10B 109.5
H10A C100 H10B 109.5
C98 C100 H10C 109.5
H10A C100 H10C 109.5
H10B C100 H10C 109.5
C102 C101 Si4 118.0(2)
C102 C101 H10D 107.8
Si4 C101 H10D 107.8
C102 C101 H10E 107.8
Si4 C101 H10E 107.8
H10D C101 H10E 107.2
C104 C102 C101 110.0(3)
C104 C102 C103 110.0(3)
C101 C102 C103 111.8(3)
C104 C102 H102 108.3
C101 C102 H102 108.3
C103 C102 H102 108.3
C102 C103 H10F 109.5
C102 C103 H10G 109.5
H10F C103 H10G 109.5
C102 C103 H10H 109.5
H10F C103 H10H 109.5
H10G C103 H10H 109.5
C102 C104 H10I 109.5
C102 C104 H10J 109.5
H10I C104 H10J 109.5
C102 C104 H10K 109.5
H10I C104 H10K 109.5
H10J C104 H10K 109.5
C106 C105 Si4 117.5(3)
C106 C105 H10L 107.9
Si4 C105 H10L 107.9
C106 C105 H10M 107.9
Si4 C105 H10M 107.9
H10L C105 H10M 107.2
C108 C106 C107 109.3(4)
C108 C106 C105 110.2(4)
C107 C106 C105 109.6(4)
C108 C106 H106 109.2
C107 C106 H106 109.2
C105 C106 H106 109.2
C106 C107 H10N 109.5
C106 C107 H10O 109.5
H10N C107 H10O 109.5
C106 C107 H10P 109.5
H10N C107 H10P 109.5
H10O C107 H10P 109.5
C106 C108 H10Q 109.5
C106 C108 H10R 109.5
H10Q C108 H10R 109.5
C106 C108 H10S 109.5
H10Q C108 H10S 109.5
H10R C108 H10S 109.5

loop_
_geom_bond_atom_site_label_1
_geom_bond_atom_site_label_2
_geom_bond_distance
Si1 C28 1.830(3)
Si1 C29 1.868(3)
Si1 C37 1.873(3)
Si1 C33 1.880(3)
Si2 C42 1.848(3)
Si2 C51 1.860(4)
Si2 C47 1.875(3)
Si2 C43 1.892(4)
Si3 C82 1.827(4)
Si3 C83 1.863(5)
Si3 C91 1.871(4)
Si3 C87 1.876(6)
Si4 C96 1.830(3)
Si4 C105 1.867(3)
Si4 C97 1.869(4)
Si4 C101 1.871(4)
C1 C2 1.397(4)
C1 C26 1.415(4)
C1 C27 1.419(4)
C2 C3 1.417(4)
C2 C15 1.430(4)
C3 C4 1.349(4)
C3 H3 0.9500
C4 C13 1.436(4)
C4 C5 1.506(4)
C5 C6 1.512(4)
C5 C68 1.588(4)
C5 H5 1.0000
C6 C7 1.378(4)
C6 C11 1.391(4)
C7 C8 1.382(5)
C7 H7 0.9500
C8 C9 1.370(6)
C8 H8 0.9500
C9 C10 1.387(5)
C9 H9 0.9500
C10 C11 1.380(4)
C10 H10 0.9500
C11 C12 1.514(4)
C12 C13 1.499(4)
C12 C57 1.601(4)
C12 H12 1.0000
C13 C14 1.350(4)
C14 C15 1.423(4)
C14 H14 0.9500
C15 C16 1.394(4)
C16 C41 1.420(4)
C16 C17 1.420(4)
C17 C18 1.394(4)
C17 C26 1.425(4)
C18 C19 1.386(4)
C18 H18 0.9500
C19 C20 1.421(4)
C19 C24 1.430(4)
C20 C21 1.361(5)
C20 H20 0.9500
C21 C22 1.405(5)
C21 H21 0.9500
C22 C23 1.349(5)
C22 H22 0.9500
C23 C24 1.418(4)
C23 H23 0.9500
C24 C25 1.384(4)
C25 C26 1.399(4)
C25 H25 0.9500
C27 C28 1.202(4)
C29 C30 1.534(5)
C29 H29A 0.9900
C29 H29B 0.9900
C30 C31 1.487(5)
C30 C32 1.526(5)
C30 H30 1.0000
C31 H31A 0.9800
C31 H31B 0.9800
C31 H31C 0.9800
C32 H32A 0.9800
C32 H32B 0.9800
C32 H32C 0.9800
C33 C34 1.509(5)
C33 H33A 0.9900
C33 H33B 0.9900
C34 C36 1.495(5)
C34 C35 1.513(5)
C34 H34 1.0000
C35 H35A 0.9800
C35 H35B 0.9800
C35 H35C 0.9800
C36 H36A 0.9800
C36 H36B 0.9800
C36 H36C 0.9800
C37 C38 1.527(5)
C37 H37A 0.9900
C37 H37B 0.9900
C38 C39 1.514(5)
C38 C40 1.520(5)
C38 H38 1.0000
C39 H39A 0.9800
C39 H39B 0.9800
C39 H39C 0.9800
C40 H40A 0.9800
C40 H40B 0.9800
C40 H40C 0.9800
C41 C42 1.181(4)
C43 C44 1.515(5)
C43 H43A 0.9900
C43 H43B 0.9900
C44 C46 1.495(6)
C44 C45 1.528(6)
C44 H44 1.0000
C45 H45A 0.9800
C45 H45B 0.9800
C45 H45C 0.9800
C46 H46A 0.9800
C46 H46B 0.9800
C46 H46C 0.9800
C47 C48 1.528(5)
C47 H47A 0.9900
C47 H47B 0.9900
C48 C49 1.511(5)
C48 C50 1.518(5)
C48 H48 1.0000
C49 H49A 0.9800
C49 H49B 0.9800
C49 H49C 0.9800
C50 H50A 0.9800
C50 H50B 0.9800
C50 H50C 0.9800
C51 C52 1.535(6)
C51 H51A 0.9900
C51 H51B 0.9900
C52 C54 1.515(6)
C52 C53 1.519(6)
C52 H52 1.0000
C53 H53A 0.9800
C53 H53B 0.9800
C53 H53C 0.9800
C54 H54A 0.9800
C54 H54B 0.9800
C54 H54C 0.9800
C55 C56 1.370(4)
C55 C81 1.425(4)
C55 C80 1.437(4)
C56 C69 1.417(4)
C56 C57 1.500(4)
C57 C58 1.509(4)
C57 H57 1.0000
C58 C59 1.360(4)
C58 C67 1.412(4)
C59 C60 1.404(4)
C59 H59 0.9500
C60 C61 1.406(4)
C60 C65 1.410(4)
C61 C62 1.348(5)
C61 H61 0.9500
C62 C63 1.403(5)
C62 H62 0.9500
C63 C64 1.369(5)
C63 H63 0.9500
C64 C65 1.415(4)
C64 H64 0.9500
C65 C66 1.416(4)
C66 C67 1.360(4)
C66 H66 0.9500
C67 C68 1.504(4)
C68 C69 1.512(4)
C68 H68 1.0000
C69 C70 1.367(4)
C70 C95 1.427(4)
C70 C71 1.440(4)
C71 C72 1.388(4)
C71 C80 1.415(4)
C72 C73 1.396(4)
C72 H72 0.9500
C73 C74 1.416(4)
C73 C78 1.417(5)
C74 C75 1.362(5)
C74 H74 0.9500
C75 C76 1.401(5)
C75 H75 0.9500
C76 C77 1.356(5)
C76 H76 0.9500
C77 C78 1.424(4)
C77 H77 0.9500
C78 C79 1.384(4)
C79 C80 1.380(4)
C79 H79 0.9500
C81 C82 1.194(5)
C83 C84 1.462(9)
C83 H83A 0.9900
C83 H83B 0.9900
C84 C85 1.378(10)
C84 C86 1.533(10)
C84 H84 1.0000
C85 H85A 0.9800
C85 H85B 0.9800
C85 H85C 0.9800
C86 H86A 0.9800
C86 H86B 0.9800
C86 H86C 0.9800
C87 C88 1.494(11)
C87 H87A 0.9900
C87 H87B 0.9900
C88 C90 1.466(14)
C88 C89 1.609(14)
C88 H88 1.0000
C89 H89A 0.9800
C89 H89B 0.9800
C89 H89C 0.9800
C90 H90A 0.9800
C90 H90B 0.9800
C90 H90C 0.9800
C88' C90' 1.481(14)
C88' C89' 1.619(15)
C88' H88' 1.0000
C89' H89D 0.9800
C89' H89E 0.9800
C89' H89F 0.9800
C90' H90D 0.9800
C90' H90E 0.9800
C90' H90F 0.9800
C91 C92 1.446(10)
C91 C92' 1.462(11)
C91 H91A 0.9900
C91 H91B 0.9900
C92 C94 1.244(13)
C92 C93 1.667(12)
C92 H92 1.0000
C93 H93A 0.9800
C93 H93B 0.9800
C93 H93C 0.9800
C94 H94A 0.9800
C94 H94B 0.9800
C94 H94C 0.9800
C92' C94' 1.269(14)
C92' C93' 1.683(14)
C92' H92' 1.0000
C93' H93D 0.9800
C93' H93E 0.9800
C93' H93F 0.9800
C94' H94D 0.9800
C94' H94E 0.9800
C94' H94F 0.9800
C95 C96 1.203(4)
C97 C98 1.496(6)
C97 H97A 0.9900
C97 H97B 0.9900
C98 C99 1.504(7)
C98 C100 1.530(7)
C98 H98 1.0000
C99 H99A 0.9800
C99 H99B 0.9800
C99 H99C 0.9800
C100 H10A 0.9800
C100 H10B 0.9800
C100 H10C 0.9800
C101 C102 1.523(5)
C101 H10D 0.9900
C101 H10E 0.9900
C102 C104 1.522(5)
C102 C103 1.526(5)
C102 H102 1.0000
C103 H10F 0.9800
C103 H10G 0.9800
C103 H10H 0.9800
C104 H10I 0.9800
C104 H10J 0.9800
C104 H10K 0.9800
C105 C106 1.535(6)
C105 H10L 0.9900
C105 H10M 0.9900
C106 C108 1.506(8)
C106 C107 1.515(6)
C106 H106 1.0000
C107 H10N 0.9800
C107 H10O 0.9800
C107 H10P 0.9800
C108 H10Q 0.9800
C108 H10R 0.9800
C108 H10S 0.9800

loop_
_geom_torsion_atom_site_label_1
_geom_torsion_atom_site_label_2
_geom_torsion_atom_site_label_3
_geom_torsion_atom_site_label_4
_geom_torsion
C26 C1 C2 C3 175.5(2)
C27 C1 C2 C3 -4.9(4)
C26 C1 C2 C15 -3.8(4)
C27 C1 C2 C15 175.8(2)
C1 C2 C3 C4 -178.8(3)
C15 C2 C3 C4 0.5(4)
C2 C3 C4 C13 -1.0(4)
C2 C3 C4 C5 177.5(3)
C3 C4 C5 C6 -133.3(3)
C13 C4 C5 C6 45.2(3)
C3 C4 C5 C68 103.2(3)
C13 C4 C5 C68 -78.4(3)
C4 C5 C6 C7 133.9(3)
C68 C5 C6 C7 -102.1(3)
C4 C5 C6 C11 -46.5(3)
C68 C5 C6 C11 77.5(3)
C11 C6 C7 C8 -0.4(4)
C5 C6 C7 C8 179.3(3)
C6 C7 C8 C9 -0.3(5)
C7 C8 C9 C10 0.6(6)
C8 C9 C10 C11 -0.3(5)
C9 C10 C11 C6 -0.4(5)
C9 C10 C11 C12 179.6(3)
C7 C6 C11 C10 0.7(4)
C5 C6 C11 C10 -178.9(3)
C7 C6 C11 C12 -179.3(3)
C5 C6 C11 C12 1.0(4)
C10 C11 C12 C13 -134.2(3)
C6 C11 C12 C13 45.8(3)
C10 C11 C12 C57 101.8(3)
C6 C11 C12 C57 -78.2(3)
C3 C4 C13 C14 0.7(4)
C5 C4 C13 C14 -177.8(3)
C3 C4 C13 C12 179.5(3)
C5 C4 C13 C12 1.0(4)
C11 C12 C13 C14 132.4(3)
C57 C12 C13 C14 -103.2(3)
C11 C12 C13 C4 -46.3(3)
C57 C12 C13 C4 78.1(3)
C4 C13 C14 C15 0.0(4)
C12 C13 C14 C15 -178.7(3)
C13 C14 C15 C16 179.6(3)
C13 C14 C15 C2 -0.4(4)
C1 C2 C15 C16 -0.5(4)
C3 C2 C15 C16 -179.8(2)
C1 C2 C15 C14 179.5(2)
C3 C2 C15 C14 0.2(4)
C14 C15 C16 C41 3.4(4)
C2 C15 C16 C41 -176.6(2)
C14 C15 C16 C17 -176.2(3)
C2 C15 C16 C17 3.8(4)
C15 C16 C17 C18 177.3(3)
C41 C16 C17 C18 -2.3(4)
C15 C16 C17 C26 -2.8(4)
C41 C16 C17 C26 177.6(2)
C16 C17 C18 C19 -177.4(3)
C26 C17 C18 C19 2.7(4)
C17 C18 C19 C20 -179.9(3)
C17 C18 C19 C24 -0.8(4)
C18 C19 C20 C21 179.9(3)
C24 C19 C20 C21 0.7(5)
C19 C20 C21 C22 1.3(6)
C20 C21 C22 C23 -1.7(6)
C21 C22 C23 C24 0.2(5)
C22 C23 C24 C25 -177.7(3)
C22 C23 C24 C19 1.7(4)
C18 C19 C24 C25 -1.9(4)
C20 C19 C24 C25 177.3(3)
C18 C19 C24 C23 178.7(3)
C20 C19 C24 C23 -2.2(4)
C23 C24 C25 C26 -178.1(3)
C19 C24 C25 C26 2.5(4)
C24 C25 C26 C1 179.0(2)
C24 C25 C26 C17 -0.5(4)
C2 C1 C26 C25 -174.7(2)
C27 C1 C26 C25 5.7(4)
C2 C1 C26 C17 4.8(4)
C27 C1 C26 C17 -174.8(2)
C18 C17 C26 C25 -2.1(4)
C16 C17 C26 C25 178.0(2)
C18 C17 C26 C1 178.4(2)
C16 C17 C26 C1 -1.5(4)
C28 Si1 C29 C30 81.8(3)
C37 Si1 C29 C30 -162.7(2)
C33 Si1 C29 C30 -39.8(3)
Si1 C29 C30 C31 -56.0(4)
Si1 C29 C30 C32 -178.7(3)
C28 Si1 C33 C34 71.7(3)
C29 Si1 C33 C34 -169.0(2)
C37 Si1 C33 C34 -42.8(3)
Si1 C33 C34 C36 -62.6(4)
Si1 C33 C34 C35 171.6(3)
C28 Si1 C37 C38 46.2(3)
C29 Si1 C37 C38 -71.2(3)
C33 Si1 C37 C38 165.4(2)
Si1 C37 C38 C39 69.2(4)
Si1 C37 C38 C40 -167.7(3)
C42 Si2 C43 C44 -11.9(3)
C51 Si2 C43 C44 104.8(3)
C47 Si2 C43 C44 -127.3(3)
Si2 C43 C44 C46 -69.6(4)
Si2 C43 C44 C45 166.6(3)
C42 Si2 C47 C48 -42.8(3)
C51 Si2 C47 C48 -160.0(2)
C43 Si2 C47 C48 74.3(3)
Si2 C47 C48 C49 -63.7(3)
Si2 C47 C48 C50 172.3(2)
C42 Si2 C51 C52 -61.4(3)
C47 Si2 C51 C52 54.1(3)
C43 Si2 C51 C52 -178.1(3)
Si2 C51 C52 C54 143.3(4)
Si2 C51 C52 C53 -94.2(4)
C81 C55 C56 C69 179.8(3)
C80 C55 C56 C69 1.9(4)
C81 C55 C56 C57 2.1(5)
C80 C55 C56 C57 -175.7(3)
C55 C56 C57 C58 129.5(3)
C69 C56 C57 C58 -48.2(3)
C55 C56 C57 C12 -105.3(3)
C69 C56 C57 C12 77.0(3)
C13 C12 C57 C56 -123.6(3)
C11 C12 C57 C56 -1.7(3)
C13 C12 C57 C58 -2.0(3)
C11 C12 C57 C58 120.0(3)
C56 C57 C58 C59 -128.9(3)
C12 C57 C58 C59 106.8(3)
C56 C57 C58 C67 46.9(3)
C12 C57 C58 C67 -77.4(3)
C67 C58 C59 C60 0.0(4)
C57 C58 C59 C60 175.6(3)
C58 C59 C60 C61 -177.7(3)
C58 C59 C60 C65 0.8(4)
C59 C60 C61 C62 178.6(3)
C65 C60 C61 C62 0.0(4)
C60 C61 C62 C63 0.9(5)
C61 C62 C63 C64 -1.0(5)
C62 C63 C64 C65 0.2(5)
C59 C60 C65 C64 -179.5(3)
C61 C60 C65 C64 -0.9(4)
C59 C60 C65 C66 -0.9(4)
C61 C60 C65 C66 177.7(3)
C63 C64 C65 C60 0.8(4)
C63 C64 C65 C66 -177.8(3)
C60 C65 C66 C67 0.1(4)
C64 C65 C66 C67 178.6(3)
C65 C66 C67 C58 0.7(4)
C65 C66 C67 C68 -176.4(2)
C59 C58 C67 C66 -0.8(4)
C57 C58 C67 C66 -176.7(2)
C59 C58 C67 C68 176.5(2)
C57 C58 C67 C68 0.6(3)
C66 C67 C68 C69 130.5(3)
C58 C67 C68 C69 -46.8(3)
C66 C67 C68 C5 -104.9(3)
C58 C67 C68 C5 77.9(3)
C4 C5 C68 C67 -0.9(3)
C6 C5 C68 C67 -122.3(3)
C4 C5 C68 C69 120.8(3)
C6 C5 C68 C69 -0.5(3)
C55 C56 C69 C70 2.0(4)
C57 C56 C69 C70 179.8(3)
C55 C56 C69 C68 -175.7(3)
C57 C56 C69 C68 2.1(4)
C67 C68 C69 C70 -132.3(3)
C5 C68 C69 C70 102.9(3)
C67 C68 C69 C56 45.4(3)
C5 C68 C69 C56 -79.4(3)
C56 C69 C70 C95 175.6(3)
C68 C69 C70 C95 -6.8(4)
C56 C69 C70 C71 -4.5(4)
C68 C69 C70 C71 173.1(2)
C69 C70 C71 C72 -174.7(3)
C95 C70 C71 C72 5.2(4)
C69 C70 C71 C80 3.0(4)
C95 C70 C71 C80 -177.1(3)
C80 C71 C72 C73 -0.9(4)
C70 C71 C72 C73 176.8(3)
C71 C72 C73 C74 -178.6(3)
C71 C72 C73 C78 0.0(4)
C72 C73 C74 C75 179.4(3)
C78 C73 C74 C75 0.7(5)
C73 C74 C75 C76 0.1(5)
C74 C75 C76 C77 -0.5(5)
C75 C76 C77 C78 0.1(5)
C72 C73 C78 C79 1.0(4)
C74 C73 C78 C79 179.7(3)
C72 C73 C78 C77 -179.8(3)
C74 C73 C78 C77 -1.1(4)
C76 C77 C78 C79 179.8(3)
C76 C77 C78 C73 0.7(5)
C73 C78 C79 C80 -1.2(4)
C77 C78 C79 C80 179.6(3)
C78 C79 C80 C71 0.4(4)
C78 C79 C80 C55 -177.5(3)
C72 C71 C80 C79 0.7(4)
C70 C71 C80 C79 -177.1(3)
C72 C71 C80 C55 178.7(3)
C70 C71 C80 C55 0.9(4)
C56 C55 C80 C79 174.6(3)
C81 C55 C80 C79 -3.3(4)
C56 C55 C80 C71 -3.3(4)
C81 C55 C80 C71 178.8(3)
C82 Si3 C83 C84 -69.7(7)
C91 Si3 C83 C84 172.5(7)
C87 Si3 C83 C84 48.0(7)
Si3 C83 C84 C85 34.0(14)
Si3 C83 C84 C86 177.2(6)
C82 Si3 C87 C88 -28.3(7)
C83 Si3 C87 C88 -146.3(6)
C91 Si3 C87 C88 88.7(6)
Si3 C87 C88 C90 -48.9(11)
Si3 C87 C88 C89 179.5(7)
C82 Si3 C91 C92 -72.4(8)
C83 Si3 C91 C92 46.3(8)
C87 Si3 C91 C92 170.0(8)
C82 Si3 C91 C92' -85.3(10)
C83 Si3 C91 C92' 33.4(10)
C87 Si3 C91 C92' 157.1(10)
C92' C91 C92 C94 -177(5)
Si3 C91 C92 C94 50.7(16)
C92' C91 C92 C93 -38(3)
Si3 C91 C92 C93 -170.1(6)
C92 C91 C92' C94' -70(4)
Si3 C91 C92' C94' -15(3)
C92 C91 C92' C93' 72(4)
Si3 C91 C92' C93' 126.6(10)
C96 Si4 C97 C98 -78.1(3)
C105 Si4 C97 C98 38.6(4)
C101 Si4 C97 C98 163.3(3)
Si4 C97 C98 C99 54.6(5)
Si4 C97 C98 C100 -179.7(3)
C96 Si4 C101 C102 -77.2(3)
C105 Si4 C101 C102 164.6(3)
C97 Si4 C101 C102 41.7(3)
Si4 C101 C102 C104 -173.4(3)
Si4 C101 C102 C103 64.0(4)
C96 Si4 C105 C106 -44.5(4)
C97 Si4 C105 C106 -162.9(3)
C101 Si4 C105 C106 75.0(4)
Si4 C105 C106 C108 -75.6(4)
Si4 C105 C106 C107 164.0(3)
